data_1549195
loop_
_publ_author_name
'Hachem, Hadi'
'Xu, Zijun'
'Bellec, Nathalie'
'Jeannin, Olivier'
'Auban-Senzier, Pascale'
'Guizouarn, Thierry'
'Fourmigu\'e, Marc'
'Lorcy, Dominique'

_publ_section_title
;
 Neutral, closed-shell nickel bis(2-alkylthio-thiazole-4,5-dithiolate)
 complexes as single component molecular conductors.
;
_journal_issue 18
_journal_name_full 'Dalton transactions (Cambridge, England : 2003)'
_journal_page_first 6580
_journal_page_last 6589
_journal_paper_doi 10.1039/c8dt00818c
_journal_volume 47
_journal_year 2018
_chemical_compound_source 'synthesis as described'
_chemical_formula_moiety 'C24 H20 P, C10 H10 N2 Ni S8'
_chemical_formula_sum 'C34 H30 N2 Ni P S8'
_chemical_formula_weight 812.76
_space_group_crystal_system monoclinic
_space_group_IT_number 15
_space_group_name_Hall '-C 2yc'
_space_group_name_H-M_alt 'C 1 2/c 1'
_symmetry_space_group_name_Hall '-C 2yc'
_symmetry_space_group_name_H-M 'C 1 2/c 1'
_atom_sites_solution_hydrogens geom
_audit_conform_dict_location ftp://ftp.iucr.org/pub/cif_core.dic
_audit_conform_dict_name cif_core.dic
_audit_conform_dict_version 2.4.3
_audit_creation_date 2018-03-21T15:39:44-00:00
_audit_creation_method 'WinGX routine CIF_UPDATE'
_audit_update_record
;
2018-03-27 deposited with the CCDC.
2018-04-04 downloaded from the CCDC.
;
_cell_angle_alpha 90
_cell_angle_beta 103.080(6)
_cell_angle_gamma 90
_cell_formula_units_Z 4
_cell_length_a 19.574(3)
_cell_length_b 18.701(2)
_cell_length_c 9.9430(15)
_cell_measurement_reflns_used 8635
_cell_measurement_temperature 150
_cell_measurement_theta_max 27.49
_cell_measurement_theta_min 2.39
_cell_measurement_wavelength 0.71073
_cell_volume 3545.2(9)
_computing_cell_refinement 'APEX3 (Bruker, 2015); SAINT (Bruker, 2014)'
_computing_data_collection 'SAINT (Bruker, 2014)'
_computing_data_reduction 'SAINT (Bruker, 2014)'
_computing_molecular_graphics 'Ortep for Windows (Farrugia, 2012)'
_computing_publication_material 'WinGX publication routines (Farrugia, 2012)'
_computing_structure_refinement 'SHELXL-2014/7 (Sheldrick, 2014)'
_computing_structure_solution 'SIR-92 (Altomare et al., 1994)'
_diffrn_ambient_temperature 150(2)
_diffrn_detector 'CCD plate'
_diffrn_measured_fraction_theta_full 0.998
_diffrn_measured_fraction_theta_max 0.994
_diffrn_measurement_device_type 'D8 VENTURE Bruker AXS'
_diffrn_measurement_method 'CCD rotation images, thick slices'
_diffrn_orient_matrix_UB_11 -0.025318
_diffrn_orient_matrix_UB_12 0.001513
_diffrn_orient_matrix_UB_13 0.076752
_diffrn_orient_matrix_UB_21 -0.032112
_diffrn_orient_matrix_UB_22 0.037631
_diffrn_orient_matrix_UB_23 -0.050555
_diffrn_orient_matrix_UB_31 -0.032842
_diffrn_orient_matrix_UB_32 -0.03796
_diffrn_orient_matrix_UB_33 -0.047057
_diffrn_radiation_monochromator 'multilayer monochromator'
_diffrn_radiation_probe x-ray
_diffrn_radiation_source 'Incoatec microfocus sealed tube'
_diffrn_radiation_type MoK\a
_diffrn_radiation_wavelength 0.71073
_diffrn_reflns_av_R_equivalents 0.0543
_diffrn_reflns_av_unetI/netI 0.0686
_diffrn_reflns_Laue_measured_fraction_full 0.998
_diffrn_reflns_Laue_measured_fraction_max 0.994
_diffrn_reflns_limit_h_max 25
_diffrn_reflns_limit_h_min -25
_diffrn_reflns_limit_k_max 23
_diffrn_reflns_limit_k_min -24
_diffrn_reflns_limit_l_max 12
_diffrn_reflns_limit_l_min -12
_diffrn_reflns_number 12752
_diffrn_reflns_point_group_measured_fraction_full 0.998
_diffrn_reflns_point_group_measured_fraction_max 0.994
_diffrn_reflns_theta_full 25.242
_diffrn_reflns_theta_max 27.553
_diffrn_reflns_theta_min 2.394
_diffrn_standards_number 0
_exptl_absorpt_coefficient_mu 1.093
_exptl_absorpt_correction_T_max 0.896
_exptl_absorpt_correction_T_min 0.639
_exptl_absorpt_correction_type multi-scan
_exptl_absorpt_process_details
;
  [Sheldrick, G.M. (2014). SADABS Bruker AXS Inc., Madison, Wisconsin, USA]
;
_exptl_crystal_colour black
_exptl_crystal_density_diffrn 1.523
_exptl_crystal_description prism
_exptl_crystal_F_000 1676
_exptl_crystal_size_max 0.450
_exptl_crystal_size_mid 0.230
_exptl_crystal_size_min 0.100
_refine_diff_density_max 1.174
_refine_diff_density_min -1.763
_refine_diff_density_rms 0.121
_refine_ls_extinction_method none
_refine_ls_goodness_of_fit_ref 1.068
_refine_ls_hydrogen_treatment constr
_refine_ls_matrix_type full
_refine_ls_number_constraints 0
_refine_ls_number_parameters 290
_refine_ls_number_reflns 4082
_refine_ls_number_restraints 230
_refine_ls_restrained_S_all 1.049
_refine_ls_R_factor_all 0.0673
_refine_ls_R_factor_gt 0.0563
_refine_ls_shift/su_max 0
_refine_ls_shift/su_mean 0
_refine_ls_structure_factor_coef Fsqd
_refine_ls_weighting_details 'w=1/[\s^2^(Fo^2^)+(0.0432P)^2^+24.2830P] where P=(Fo^2^+2Fc^2^)/3'
_refine_ls_weighting_scheme calc
_refine_ls_wR_factor_gt 0.136
_refine_ls_wR_factor_ref 0.1431
_reflns_Friedel_coverage 0
_reflns_number_gt 3501
_reflns_number_total 4082
_reflns_threshold_expression 'I > 2\s(I)'
_cod_data_source_file c8dt00818c2.cif
_cod_data_source_block tppSEt
_cod_depositor_comments 'Adding full bibliography for 1549190--1549195.cif.'
_cod_original_cell_volume 3545.3(9)
_cod_database_code 1549195

loop_
_space_group_symop_operation_xyz
'x, y, z'
'-x, y, -z+1/2'
'x+1/2, y+1/2, z'
'-x+1/2, y+1/2, -z+1/2'
'-x, -y, -z'
'x, -y, z-1/2'
'-x+1/2, -y+1/2, -z'
'x+1/2, -y+1/2, z-1/2'

loop_
_atom_site_label
_atom_site_type_symbol
_atom_site_fract_x
_atom_site_fract_y
_atom_site_fract_z
_atom_site_U_iso_or_equiv
_atom_site_adp_type
_atom_site_occupancy
_atom_site_site_symmetry_order
_atom_site_calc_flag
_atom_site_refinement_flags_posn
_atom_site_refinement_flags_adp
_atom_site_refinement_flags_occupancy
_atom_site_disorder_assembly
_atom_site_disorder_group
Ni1 Ni 0.25 0.25 1 0.01393(16) Uani 1 2 d S . P . .
S1 S 0.17994(4) 0.33888(4) 0.93181(9) 0.01811(19) Uani 1 1 d . . . . .
S2 S 0.28338(4) 0.24352(4) 0.80609(8) 0.01786(19) Uani 1 1 d . . . . .
S3 S 0.23240(5) 0.33662(5) 0.54325(9) 0.0215(2) Uani 1 1 d . . . . .
S4 S 0.13796(7) 0.46131(7) 0.42451(14) 0.0492(4) Uani 1 1 d . . . . .
C1 C 0.23523(17) 0.31110(17) 0.7128(3) 0.0166(6) Uani 1 1 d . . . . .
C2 C 0.18908(17) 0.35259(17) 0.7647(3) 0.0168(6) Uani 1 1 d . . . . .
N3 N 0.15228(16) 0.40365(16) 0.6775(3) 0.0208(6) Uani 1 1 d . . . . .
C4 C 0.16940(19) 0.40141(18) 0.5591(4) 0.0212(7) Uani 1 1 d . . . . .
C5 C 0.1297(4) 0.4196(4) 0.2810(7) 0.0227(14) Uani 0.5 1 d . . P A -1
H5A H 0.12 0.4544 0.2039 0.027 Uiso 0.5 1 calc R U P A -1
H5B H 0.1741 0.3947 0.2791 0.027 Uiso 0.5 1 calc R U P A -1
C6 C 0.0707(5) 0.3657(4) 0.2617(10) 0.036(2) Uani 0.5 1 d . . P A -1
H6A H 0.0845 0.3261 0.3266 0.055 Uiso 0.5 1 calc R U P A -1
H6B H 0.0609 0.3474 0.1669 0.055 Uiso 0.5 1 calc R U P A -1
H6C H 0.0286 0.3888 0.279 0.055 Uiso 0.5 1 calc R U P A -1
C7 C 0.0650(4) 0.4989(4) 0.4724(8) 0.0265(16) Uani 0.5 1 d . . P A -2
H7A H 0.0353 0.4603 0.4968 0.032 Uiso 0.5 1 calc R U P A -2
H7B H 0.0809 0.5295 0.5548 0.032 Uiso 0.5 1 calc R U P A -2
C8 C 0.0217(4) 0.5437(4) 0.3543(9) 0.0276(16) Uani 0.5 1 d . . P A -2
H8A H 0.052 0.5792 0.3246 0.041 Uiso 0.5 1 calc R U P A -2
H8B H -0.016 0.5682 0.3863 0.041 Uiso 0.5 1 calc R U P A -2
H8C H 0.0013 0.5124 0.2765 0.041 Uiso 0.5 1 calc R U P A -2
P1 P 0.5 0.40807(7) 0.75 0.0242(3) Uani 1 2 d DS T P . .
C11A C 0.4831(4) 0.3436(3) 0.6201(6) 0.022(2) Uani 0.5 1 d DG U P B 1
C12A C 0.5308(3) 0.2880(3) 0.6266(5) 0.0233(15) Uani 0.5 1 d G U P B 1
H12A H 0.5712 0.2858 0.7006 0.028 Uiso 0.5 1 calc R U P B 1
C13A C 0.5196(3) 0.2355(3) 0.5250(6) 0.0277(15) Uani 0.5 1 d G U P B 1
H13A H 0.5522 0.1975 0.5295 0.033 Uiso 0.5 1 calc R U P B 1
C14A C 0.4606(3) 0.2386(3) 0.4168(6) 0.0277(15) Uani 0.5 1 d G U P B 1
H14A H 0.4529 0.2027 0.3474 0.033 Uiso 0.5 1 calc R U P B 1
C15A C 0.4128(3) 0.2943(3) 0.4103(6) 0.0269(17) Uani 0.5 1 d G U P B 1
H15A H 0.3725 0.2964 0.3363 0.032 Uiso 0.5 1 calc R U P B 1
C16A C 0.4241(4) 0.3467(3) 0.5119(7) 0.026(2) Uani 0.5 1 d G U P B 1
H16A H 0.3915 0.3848 0.5074 0.031 Uiso 0.5 1 calc R U P B 1
C11B C 0.4822(4) 0.3567(3) 0.5861(6) 0.0197(19) Uani 0.5 1 d DG U P B 2
C12B C 0.5283(3) 0.3038(3) 0.5645(5) 0.0231(16) Uani 0.5 1 d G U P B 2
H12B H 0.5719 0.2975 0.6287 0.028 Uiso 0.5 1 calc R U P B 2
C13B C 0.5108(3) 0.2600(3) 0.4488(6) 0.0280(16) Uani 0.5 1 d G U P B 2
H13B H 0.5424 0.2238 0.4341 0.034 Uiso 0.5 1 calc R U P B 2
C14B C 0.4471(3) 0.2691(3) 0.3548(6) 0.0274(16) Uani 0.5 1 d G U P B 2
H14B H 0.4351 0.2392 0.2757 0.033 Uiso 0.5 1 calc R U P B 2
C15B C 0.4009(3) 0.3221(3) 0.3764(6) 0.0260(18) Uani 0.5 1 d G U P B 2
H15B H 0.3573 0.3284 0.3121 0.031 Uiso 0.5 1 calc R U P B 2
C16B C 0.4184(3) 0.3659(3) 0.4920(7) 0.0187(18) Uani 0.5 1 d G U P B 2
H16B H 0.3869 0.4021 0.5068 0.022 Uiso 0.5 1 calc R U P B 2
C17A C 0.4202(4) 0.4604(4) 0.7445(9) 0.0294(18) Uani 0.5 1 d DG U P B 1
C18A C 0.4053(4) 0.5148(4) 0.6469(8) 0.0375(18) Uani 0.5 1 d G U P B 1
H18A H 0.4378 0.5259 0.5919 0.045 Uiso 0.5 1 calc R U P B 1
C19A C 0.3430(4) 0.5530(4) 0.6299(8) 0.0448(19) Uani 0.5 1 d G U P B 1
H19A H 0.3329 0.5901 0.5633 0.054 Uiso 0.5 1 calc R U P B 1
C20A C 0.2956(3) 0.5367(4) 0.7104(10) 0.039(2) Uani 0.5 1 d G U P B 1
H20A H 0.253 0.5628 0.6988 0.047 Uiso 0.5 1 calc R U P B 1
C21A C 0.3105(5) 0.4823(5) 0.8080(10) 0.034(2) Uani 0.5 1 d G U P B 1
H21A H 0.278 0.4712 0.863 0.04 Uiso 0.5 1 calc R U P B 1
C22A C 0.3728(6) 0.4442(5) 0.8250(10) 0.029(2) Uani 0.5 1 d G U P B 1
H22A H 0.383 0.407 0.8917 0.035 Uiso 0.5 1 calc R U P B 1
C17B C 0.4290(4) 0.4673(4) 0.7425(9) 0.0272(18) Uani 0.5 1 d DG U P B 2
C18B C 0.4289(3) 0.5338(4) 0.6800(8) 0.0322(17) Uani 0.5 1 d G U P B 2
H18B H 0.4686 0.5488 0.6474 0.039 Uiso 0.5 1 calc R U P B 2
C19B C 0.3707(4) 0.5782(3) 0.6650(8) 0.047(3) Uani 0.5 1 d G U P B 2
H19B H 0.3707 0.6236 0.6223 0.056 Uiso 0.5 1 calc R U P B 2
C20B C 0.3126(4) 0.5561(4) 0.7126(10) 0.044(3) Uani 0.5 1 d G U P B 2
H20B H 0.2729 0.5865 0.7024 0.052 Uiso 0.5 1 calc R U P B 2
C21B C 0.3127(5) 0.4896(5) 0.7752(11) 0.036(3) Uani 0.5 1 d G U P B 2
H21B H 0.273 0.4746 0.8077 0.043 Uiso 0.5 1 calc R U P B 2
C22B C 0.3708(6) 0.4452(4) 0.7901(11) 0.029(2) Uani 0.5 1 d G U P B 2
H22B H 0.3709 0.3998 0.8329 0.035 Uiso 0.5 1 calc R U P B 2

loop_
_atom_site_aniso_label
_atom_site_aniso_U_11
_atom_site_aniso_U_22
_atom_site_aniso_U_33
_atom_site_aniso_U_23
_atom_site_aniso_U_13
_atom_site_aniso_U_12
Ni1 0.0123(3) 0.0132(3) 0.0148(3) 0.0002(2) 0.0001(2) 0.0029(2)
S1 0.0187(4) 0.0172(4) 0.0186(4) 0.0010(3) 0.0044(3) 0.0063(3)
S2 0.0176(4) 0.0187(4) 0.0167(4) 0.0014(3) 0.0027(3) 0.0071(3)
S3 0.0251(4) 0.0212(4) 0.0189(4) 0.0051(3) 0.0064(3) 0.0095(3)
S4 0.0431(7) 0.0596(8) 0.0506(7) 0.0407(6) 0.0226(6) 0.0313(6)
C1 0.0167(15) 0.0142(15) 0.0181(16) 0.0007(12) 0.0021(12) -0.0001(12)
C2 0.0163(15) 0.0141(15) 0.0186(16) 0.0019(12) 0.0008(12) -0.0008(12)
N3 0.0202(14) 0.0188(14) 0.0229(15) 0.0045(11) 0.0039(12) 0.0034(11)
C4 0.0214(17) 0.0182(16) 0.0233(18) 0.0042(13) 0.0034(14) 0.0037(13)
C5 0.030(4) 0.020(3) 0.019(3) 0.001(3) 0.008(3) 0.006(3)
C6 0.038(5) 0.016(4) 0.046(5) -0.003(3) -0.009(4) -0.002(3)
C7 0.026(4) 0.023(4) 0.033(4) 0.004(3) 0.013(3) 0.009(3)
C8 0.022(4) 0.020(3) 0.040(4) 0.006(3) 0.005(3) 0.000(3)
P1 0.0221(6) 0.0160(6) 0.0269(7) 0 -0.0105(5) 0
C11A 0.015(4) 0.025(4) 0.024(4) -0.003(3) 0.000(3) 0.001(3)
C12A 0.014(3) 0.021(4) 0.034(4) -0.004(3) 0.003(3) 0.000(2)
C13A 0.024(3) 0.024(4) 0.036(4) -0.007(3) 0.009(3) 0.002(3)
C14A 0.025(4) 0.030(4) 0.029(4) -0.011(3) 0.010(3) -0.006(3)
C15A 0.022(4) 0.027(4) 0.027(4) -0.004(3) -0.003(3) -0.007(3)
C16A 0.023(4) 0.022(4) 0.031(4) -0.001(3) -0.001(3) 0.003(3)
C11B 0.018(4) 0.012(3) 0.026(4) -0.002(3) 0.000(3) -0.002(3)
C12B 0.017(3) 0.020(4) 0.028(4) 0.004(3) -0.003(3) 0.002(3)
C13B 0.027(4) 0.023(4) 0.034(4) -0.006(3) 0.008(3) 0.003(3)
C14B 0.024(4) 0.023(4) 0.034(4) -0.011(3) 0.006(3) -0.008(3)
C15B 0.017(4) 0.029(5) 0.028(4) -0.005(3) -0.002(3) -0.002(3)
C16B 0.012(4) 0.019(4) 0.022(4) -0.001(3) -0.004(3) -0.001(3)
C17A 0.037(4) 0.020(3) 0.023(3) -0.004(3) -0.009(3) 0.009(3)
C18A 0.045(4) 0.028(4) 0.032(4) 0.001(3) -0.007(3) 0.012(3)
C19A 0.052(4) 0.026(4) 0.045(4) 0.001(3) -0.012(3) 0.016(3)
C20A 0.040(4) 0.019(4) 0.047(5) -0.016(4) -0.012(3) 0.011(4)
C21A 0.031(4) 0.018(4) 0.042(5) -0.016(3) -0.013(4) 0.005(3)
C22A 0.026(4) 0.021(4) 0.031(5) -0.009(3) -0.012(3) 0.001(3)
C17B 0.035(4) 0.019(3) 0.021(3) -0.007(3) -0.007(3) 0.005(3)
C18B 0.043(4) 0.016(3) 0.030(4) -0.005(3) -0.007(3) 0.005(3)
C19B 0.065(7) 0.018(4) 0.049(6) -0.008(4) -0.004(5) 0.018(4)
C20B 0.054(6) 0.019(5) 0.047(6) -0.014(4) -0.009(5) 0.016(4)
C21B 0.028(5) 0.034(5) 0.034(5) -0.010(4) -0.018(4) 0.008(4)
C22B 0.027(5) 0.024(4) 0.025(5) -0.002(4) -0.021(4) 0.004(3)

loop_
_atom_type_symbol
_atom_type_description
_atom_type_scat_dispersion_real
_atom_type_scat_dispersion_imag
_atom_type_scat_source
C C 0.0033 0.0016 'International Tables Vol C Tables 4.2.6.8 and 6.1.1.4'
H H 0 0 'International Tables Vol C Tables 4.2.6.8 and 6.1.1.4'
N N 0.0061 0.0033 'International Tables Vol C Tables 4.2.6.8 and 6.1.1.4'
Ni Ni 0.3393 1.1124 'International Tables Vol C Tables 4.2.6.8 and 6.1.1.4'
P P 0.1023 0.0942 'International Tables Vol C Tables 4.2.6.8 and 6.1.1.4'
S S 0.1246 0.1234 'International Tables Vol C Tables 4.2.6.8 and 6.1.1.4'

loop_
_geom_angle_atom_site_label_1
_geom_angle_atom_site_label_2
_geom_angle_atom_site_label_3
_geom_angle
_geom_angle_site_symmetry_1
_geom_angle_site_symmetry_3
S1 Ni1 S1 180 . 7_557
S1 Ni1 S2 93.51(3) . .
S1 Ni1 S2 86.49(3) 7_557 .
S1 Ni1 S2 86.49(3) . 7_557
S1 Ni1 S2 93.51(3) 7_557 7_557
S2 Ni1 S2 180.00(4) . 7_557
C2 S1 Ni1 102.63(12) . .
C1 S2 Ni1 101.52(11) . .
C1 S3 C4 88.37(16) . .
C5 S4 C4 108.5(3) . .
C4 S4 C7 102.5(3) . .
C2 C1 S2 122.6(3) . .
C2 C1 S3 109.2(2) . .
S2 C1 S3 128.2(2) . .
C1 C2 N3 116.6(3) . .
C1 C2 S1 119.7(3) . .
N3 C2 S1 123.7(3) . .
C4 N3 C2 110.1(3) . .
N3 C4 S4 123.8(3) . .
N3 C4 S3 115.7(3) . .
S4 C4 S3 120.3(2) . .
C6 C5 S4 111.0(6) . .
C6 C5 H5A 109.4 . .
S4 C5 H5A 109.4 . .
C6 C5 H5B 109.4 . .
S4 C5 H5B 109.4 . .
H5A C5 H5B 108 . .
C5 C6 H6A 109.5 . .
C5 C6 H6B 109.5 . .
H6A C6 H6B 109.5 . .
C5 C6 H6C 109.5 . .
H6A C6 H6C 109.5 . .
H6B C6 H6C 109.5 . .
C8 C7 S4 110.8(5) . .
C8 C7 H7A 109.5 . .
S4 C7 H7A 109.5 . .
C8 C7 H7B 109.5 . .
S4 C7 H7B 109.5 . .
H7A C7 H7B 108.1 . .
C7 C8 H8A 109.5 . .
C7 C8 H8B 109.5 . .
H8A C8 H8B 109.5 . .
C7 C8 H8C 109.5 . .
H8A C8 H8C 109.5 . .
H8B C8 H8C 109.5 . .
C11A P1 C11A 92.5(5) 2_656 .
C17B P1 C17B 102.3(6) . 2_656
C11A P1 C17A 109.2(4) 2_656 2_656
C11A P1 C17A 114.1(4) . 2_656
C11A P1 C17A 114.1(4) 2_656 .
C11A P1 C17A 109.2(4) . .
C17A P1 C17A 115.4(6) 2_656 .
C17B P1 C11B 110.6(4) . 2_656
C17B P1 C11B 107.3(3) 2_656 2_656
C17B P1 C11B 107.3(4) . .
C17B P1 C11B 110.6(4) 2_656 .
C11B P1 C11B 117.7(4) 2_656 .
C12A C11A C16A 120 . .
C12A C11A P1 118.0(4) . .
C16A C11A P1 122.0(4) . .
C13A C12A C11A 120 . .
C13A C12A H12A 120 . .
C11A C12A H12A 120 . .
C14A C13A C12A 120 . .
C14A C13A H13A 120 . .
C12A C13A H13A 120 . .
C15A C14A C13A 120 . .
C15A C14A H14A 120 . .
C13A C14A H14A 120 . .
C14A C15A C16A 120 . .
C14A C15A H15A 120 . .
C16A C15A H15A 120 . .
C15A C16A C11A 120 . .
C15A C16A H16A 120 . .
C11A C16A H16A 120 . .
C12B C11B C16B 120 . .
C12B C11B P1 120.3(4) . .
C16B C11B P1 119.3(4) . .
C13B C12B C11B 120 . .
C13B C12B H12B 120 . .
C11B C12B H12B 120 . .
C12B C13B C14B 120 . .
C12B C13B H13B 120 . .
C14B C13B H13B 120 . .
C15B C14B C13B 120 . .
C15B C14B H14B 120 . .
C13B C14B H14B 120 . .
C14B C15B C16B 120 . .
C14B C15B H15B 120 . .
C16B C15B H15B 120 . .
C15B C16B C11B 120 . .
C15B C16B H16B 120 . .
C11B C16B H16B 120 . .
C18A C17A C22A 120 . .
C18A C17A P1 117.0(5) . .
C22A C17A P1 122.8(5) . .
C17A C18A C19A 120 . .
C17A C18A H18A 120 . .
C19A C18A H18A 120 . .
C20A C19A C18A 120 . .
C20A C19A H19A 120 . .
C18A C19A H19A 120 . .
C19A C20A C21A 120 . .
C19A C20A H20A 120 . .
C21A C20A H20A 120 . .
C22A C21A C20A 120 . .
C22A C21A H21A 120 . .
C20A C21A H21A 120 . .
C21A C22A C17A 120 . .
C21A C22A H22A 120 . .
C17A C22A H22A 120 . .
C18B C17B C22B 120 . .
C18B C17B P1 120.0(5) . .
C22B C17B P1 119.8(5) . .
C17B C18B C19B 120 . .
C17B C18B H18B 120 . .
C19B C18B H18B 120 . .
C20B C19B C18B 120 . .
C20B C19B H19B 120 . .
C18B C19B H19B 120 . .
C19B C20B C21B 120 . .
C19B C20B H20B 120 . .
C21B C20B H20B 120 . .
C22B C21B C20B 120 . .
C22B C21B H21B 120 . .
C20B C21B H21B 120 . .
C21B C22B C17B 120 . .
C21B C22B H22B 120 . .
C17B C22B H22B 120 . .

loop_
_geom_bond_atom_site_label_1
_geom_bond_atom_site_label_2
_geom_bond_distance
_geom_bond_site_symmetry_2
Ni1 S1 2.1640(8) .
Ni1 S1 2.1640(8) 7_557
Ni1 S2 2.1746(9) .
Ni1 S2 2.1746(9) 7_557
S1 C2 1.730(3) .
S2 C1 1.718(3) .
S3 C1 1.741(3) .
S3 C4 1.761(4) .
S4 C5 1.602(7) .
S4 C4 1.747(4) .
S4 C7 1.752(7) .
C1 C2 1.377(5) .
C2 N3 1.379(4) .
N3 C4 1.295(5) .
C5 C6 1.511(11) .
C5 H5A 0.99 .
C5 H5B 0.99 .
C6 H6A 0.98 .
C6 H6B 0.98 .
C6 H6C 0.98 .
C7 C8 1.533(11) .
C7 H7A 0.99 .
C7 H7B 0.99 .
C8 H8A 0.98 .
C8 H8B 0.98 .
C8 H8C 0.98 .
P1 C11A 1.743(4) 2_656
P1 C11A 1.743(4) .
P1 C17B 1.766(6) .
P1 C17B 1.766(6) 2_656
P1 C17A 1.833(7) 2_656
P1 C17A 1.833(7) .
P1 C11B 1.856(4) 2_656
P1 C11B 1.856(4) .
C11A C12A 1.39 .
C11A C16A 1.39 .
C12A C13A 1.39 .
C12A H12A 0.95 .
C13A C14A 1.39 .
C13A H13A 0.95 .
C14A C15A 1.39 .
C14A H14A 0.95 .
C15A C16A 1.39 .
C15A H15A 0.95 .
C16A H16A 0.95 .
C11B C12B 1.39 .
C11B C16B 1.39 .
C12B C13B 1.39 .
C12B H12B 0.95 .
C13B C14B 1.39 .
C13B H13B 0.95 .
C14B C15B 1.39 .
C14B H14B 0.95 .
C15B C16B 1.39 .
C15B H15B 0.95 .
C16B H16B 0.95 .
C17A C18A 1.39 .
C17A C22A 1.39 .
C18A C19A 1.39 .
C18A H18A 0.95 .
C19A C20A 1.39 .
C19A H19A 0.95 .
C20A C21A 1.39 .
C20A H20A 0.95 .
C21A C22A 1.39 .
C21A H21A 0.95 .
C22A H22A 0.95 .
C17B C18B 1.39 .
C17B C22B 1.39 .
C18B C19B 1.39 .
C18B H18B 0.95 .
C19B C20B 1.39 .
C19B H19B 0.95 .
C20B C21B 1.39 .
C20B H20B 0.95 .
C21B C22B 1.39 .
C21B H21B 0.95 .
C22B H22B 0.95 .

loop_
_geom_torsion_atom_site_label_1
_geom_torsion_atom_site_label_2
_geom_torsion_atom_site_label_3
_geom_torsion_atom_site_label_4
_geom_torsion
_geom_torsion_site_symmetry_1
Ni1 S2 C1 C2 -0.7(3) .
Ni1 S2 C1 S3 -177.9(2) .
C4 S3 C1 C2 0.3(3) .
C4 S3 C1 S2 177.9(3) .
S2 C1 C2 N3 -178.2(2) .
S3 C1 C2 N3 -0.5(4) .
S2 C1 C2 S1 1.8(4) .
S3 C1 C2 S1 179.49(18) .
Ni1 S1 C2 C1 -1.8(3) .
Ni1 S1 C2 N3 178.2(3) .
C1 C2 N3 C4 0.4(4) .
S1 C2 N3 C4 -179.6(3) .
C2 N3 C4 S4 -176.0(3) .
C2 N3 C4 S3 -0.1(4) .
C5 S4 C4 N3 -146.1(4) .
C7 S4 C4 N3 -17.2(5) .
C5 S4 C4 S3 38.2(4) .
C7 S4 C4 S3 167.1(3) .
C1 S3 C4 N3 -0.1(3) .
C1 S3 C4 S4 175.9(2) .
C4 S4 C5 C6 69.0(6) .
C4 S4 C7 C8 -169.9(5) .
C11A P1 C11A C12A -48.4(3) 2_656
C17A P1 C11A C12A 64.0(5) 2_656
C17A P1 C11A C12A -165.1(5) .
C11A P1 C11A C16A 131.8(5) 2_656
C17A P1 C11A C16A -115.8(5) 2_656
C17A P1 C11A C16A 15.1(5) .
C16A C11A C12A C13A 0 .
P1 C11A C12A C13A -179.8(6) .
C11A C12A C13A C14A 0 .
C12A C13A C14A C15A 0 .
C13A C14A C15A C16A 0 .
C14A C15A C16A C11A 0 .
C12A C11A C16A C15A 0 .
P1 C11A C16A C15A 179.8(6) .
C17B P1 C11B C12B -177.7(5) .
C17B P1 C11B C12B 71.4(5) 2_656
C11B P1 C11B C12B -52.3(3) 2_656
C17B P1 C11B C16B -5.1(5) .
C17B P1 C11B C16B -116.0(4) 2_656
C11B P1 C11B C16B 120.3(4) 2_656
C16B C11B C12B C13B 0 .
P1 C11B C12B C13B 172.6(5) .
C11B C12B C13B C14B 0 .
C12B C13B C14B C15B 0 .
C13B C14B C15B C16B 0 .
C14B C15B C16B C11B 0 .
C12B C11B C16B C15B 0 .
P1 C11B C16B C15B -172.6(5) .
C11A P1 C17A C18A 177.3(5) 2_656
C11A P1 C17A C18A -80.7(6) .
C17A P1 C17A C18A 49.5(4) 2_656
C11A P1 C17A C22A -7.8(5) 2_656
C11A P1 C17A C22A 94.2(5) .
C17A P1 C17A C22A -135.6(5) 2_656
C22A C17A C18A C19A 0 .
P1 C17A C18A C19A 175.1(6) .
C17A C18A C19A C20A 0 .
C18A C19A C20A C21A 0 .
C19A C20A C21A C22A 0 .
C20A C21A C22A C17A 0 .
C18A C17A C22A C21A 0 .
P1 C17A C22A C21A -174.8(6) .
C17B P1 C17B C18B 30.6(4) 2_656
C11B P1 C17B C18B 144.6(5) 2_656
C11B P1 C17B C18B -85.8(6) .
C17B P1 C17B C22B -154.1(5) 2_656
C11B P1 C17B C22B -40.1(5) 2_656
C11B P1 C17B C22B 89.4(5) .
C22B C17B C18B C19B 0 .
P1 C17B C18B C19B 175.3(6) .
C17B C18B C19B C20B 0 .
C18B C19B C20B C21B 0 .
C19B C20B C21B C22B 0 .
C20B C21B C22B C17B 0 .
C18B C17B C22B C21B 0 .
P1 C17B C22B C21B -175.3(6) .
